data_7214358
loop_
_publ_author_name
'Chan, H. C. Stephen'
'Woollam, Grahame R.'
'Wagner, Trixie'
'Schmidt, Martin U.'
'Lewis, Richard A.'

_publ_section_title
;
 Can picolinamide be a promising cocrystal former?
;
_journal_issue 21
_journal_name_full CrystEngComm
_journal_page_first 4365
_journal_paper_doi 10.1039/c4ce00265b
_journal_volume 16
_journal_year 2014
_chemical_formula_sum 'C16 H18 N4 O6'
_chemical_formula_weight 362.34
_chemical_name_common '2:1 pico:succ'
_chemical_name_systematic
; 
 ? 
;
_space_group_IT_number 15
_symmetry_cell_setting monoclinic
_symmetry_space_group_name_Hall '-C 2yc'
_symmetry_space_group_name_H-M 'C 1 2/c 1'
_atom_sites_solution_hydrogens geom
_atom_sites_solution_primary direct
_atom_sites_solution_secondary difmap
_audit_creation_method SHELXL-97
_cell_angle_alpha 90.00
_cell_angle_beta 105.811(13)
_cell_angle_gamma 90.00
_cell_formula_units_Z 8
_cell_length_a 32.561(10)
_cell_length_b 5.078(2)
_cell_length_c 20.831(6)
_cell_measurement_reflns_used 7099
_cell_measurement_temperature 100(2)
_cell_measurement_theta_max 67.98
_cell_measurement_theta_min 4.54
_cell_volume 3314.0(19)
_computing_cell_refinement 'Saint V7.36A (Bruker AXS, 2006)'
_computing_data_collection 'SMART V5.632 (Bruker AXS, 2003)'
_computing_data_reduction 'Saint V7.36A (Bruker AXS, 2006)'
_computing_molecular_graphics 'PLATON (Spek, 2003)'
_computing_structure_refinement 'SHELXL-97 (Sheldrick, 1997)'
_computing_structure_solution 'SHELXS-97 (Sheldrick, 1997)'
_diffrn_ambient_temperature 100(2)
_diffrn_measured_fraction_theta_full 0.991
_diffrn_measured_fraction_theta_max 0.991
_diffrn_measurement_device_type 'three-circle goniometer'
_diffrn_measurement_method \w-scans
_diffrn_radiation_monochromator 'multilayer mirrors'
_diffrn_radiation_source 'microfocus rotating anode'
_diffrn_radiation_type CuK\a
_diffrn_radiation_wavelength 1.54178
_diffrn_reflns_av_R_equivalents 0.0378
_diffrn_reflns_av_sigmaI/netI 0.0297
_diffrn_reflns_limit_h_max 38
_diffrn_reflns_limit_h_min -37
_diffrn_reflns_limit_k_max 5
_diffrn_reflns_limit_k_min -5
_diffrn_reflns_limit_l_max 24
_diffrn_reflns_limit_l_min -24
_diffrn_reflns_number 16646
_diffrn_reflns_theta_full 66.53
_diffrn_reflns_theta_max 66.53
_diffrn_reflns_theta_min 2.82
_exptl_absorpt_coefficient_mu 0.957
_exptl_absorpt_correction_T_max 0.9718
_exptl_absorpt_correction_T_min 0.8938
_exptl_absorpt_correction_type multi-scan
_exptl_absorpt_process_details 'SADABS (Sheldrick, 2010)'
_exptl_crystal_colour colourless
_exptl_crystal_density_diffrn 1.452
_exptl_crystal_density_method 'not measured'
_exptl_crystal_description plate
_exptl_crystal_F_000 1520
_exptl_crystal_size_max 0.12
_exptl_crystal_size_mid 0.07
_exptl_crystal_size_min 0.03
_refine_diff_density_max 0.327
_refine_diff_density_min -0.440
_refine_diff_density_rms 0.121
_refine_ls_extinction_coef 0.0050(2)
_refine_ls_extinction_expression Fc^*^=kFc[1+0.001xFc^2^\l^3^/sin(2\q)]^-1/4^
_refine_ls_extinction_method SHELXL
_refine_ls_goodness_of_fit_ref 0.920
_refine_ls_hydrogen_treatment riding
_refine_ls_matrix_type full
_refine_ls_number_parameters 238
_refine_ls_number_reflns 2896
_refine_ls_number_restraints 0
_refine_ls_restrained_S_all 0.920
_refine_ls_R_factor_all 0.0471
_refine_ls_R_factor_gt 0.0422
_refine_ls_shift/su_max 0.016
_refine_ls_shift/su_mean 0.003
_refine_ls_structure_factor_coef Fsqd
_refine_ls_weighting_details 'calc w=1/[\s^2^(Fo^2^)+(0.0642P)^2^+3.9088P] where P=(Fo^2^+2Fc^2^)/3'
_refine_ls_weighting_scheme calc
_refine_ls_wR_factor_gt 0.0960
_refine_ls_wR_factor_ref 0.1006
_reflns_number_gt 2566
_reflns_number_total 2896
_reflns_threshold_expression >2sigma(I)
_cod_data_source_file c4ce00265b2.cif
_cod_data_source_block STC22a
_cod_depositor_comments 'Adding full bibliography for 7214357--7214365.cif.'
_cod_original_sg_symbol_H-M C2/c
_cod_database_code 7214358
_chemical_source_common EtOH

loop_
_symmetry_equiv_pos_as_xyz
'x, y, z'
'-x, y, -z+1/2'
'x+1/2, y+1/2, z'
'-x+1/2, y+1/2, -z+1/2'
'-x, -y, -z'
'x, -y, z-1/2'
'-x+1/2, -y+1/2, -z'
'x+1/2, -y+1/2, z-1/2'

loop_
_atom_site_label
_atom_site_type_symbol
_atom_site_fract_x
_atom_site_fract_y
_atom_site_fract_z
_atom_site_U_iso_or_equiv
_atom_site_adp_type
_atom_site_occupancy
_atom_site_symmetry_multiplicity
_atom_site_calc_flag
_atom_site_refinement_flags
N1 N 0.17813(4) -0.0162(2) 1.30778(6) 0.0213(3) Uani 1 1 d .
C2 C 0.20422(5) 0.1864(3) 1.30718(7) 0.0228(3) Uani 1 1 d .
H2 H 0.2197 0.2600 1.3486 0.027 Uiso 1 1 calc R
C3 C 0.20982(4) 0.2944(3) 1.24900(7) 0.0208(3) Uani 1 1 d .
H3 H 0.2285 0.4396 1.2508 0.025 Uiso 1 1 calc R
C4 C 0.18789(4) 0.1882(3) 1.18844(7) 0.0211(3) Uani 1 1 d .
H4 H 0.1913 0.2581 1.1479 0.025 Uiso 1 1 calc R
C5 C 0.16066(4) -0.0230(3) 1.18780(7) 0.0200(3) Uani 1 1 d .
H5 H 0.1452 -0.1015 1.1470 0.024 Uiso 1 1 calc R
C6 C 0.15666(4) -0.1161(3) 1.24837(7) 0.0171(3) Uani 1 1 d .
C7 C 0.12640(4) -0.3372(3) 1.25013(7) 0.0171(3) Uani 1 1 d .
O8 O 0.10456(3) -0.4368(2) 1.19714(5) 0.0212(3) Uani 1 1 d .
N9 N 0.12419(4) -0.4110(3) 1.30991(6) 0.0224(3) Uani 1 1 d .
H9A H 0.1065 -0.5373 1.3139 0.027 Uiso 1 1 calc R
H9B H 0.1404 -0.3338 1.3458 0.027 Uiso 1 1 calc R
C11 C 0.01305(5) -1.1463(3) 1.22469(7) 0.0217(3) Uani 1 1 d .
H11A H 0.0290 -1.3139 1.2282 0.026 Uiso 1 1 calc R
H11B H -0.0065 -1.1352 1.1791 0.026 Uiso 1 1 calc R
C12 C 0.04398(4) -0.9197(3) 1.23550(7) 0.0193(3) Uani 1 1 d .
O13 O 0.05812(4) -0.8145(2) 1.28967(5) 0.0286(3) Uani 1 1 d .
O14 O 0.05450(3) -0.8467(2) 1.18139(5) 0.0233(3) Uani 1 1 d .
H14 H 0.0720 -0.7215 1.1907 0.035 Uiso 1 1 calc R
N21 N 0.06409(4) 0.3617(2) 0.92152(6) 0.0198(3) Uani 1 1 d .
C22 C 0.03582(5) 0.5533(3) 0.91979(7) 0.0218(3) Uani 1 1 d .
H22 H 0.0154 0.5892 0.8785 0.026 Uiso 1 1 calc R
C23 C 0.03452(5) 0.7032(3) 0.97489(7) 0.0224(3) Uani 1 1 d .
H23 H 0.0139 0.8388 0.9710 0.027 Uiso 1 1 calc R
C24 C 0.06380(5) 0.6521(3) 1.03559(7) 0.0221(3) Uani 1 1 d .
H24 H 0.0634 0.7496 1.0743 0.027 Uiso 1 1 calc R
C25 C 0.09377(4) 0.4542(3) 1.03834(7) 0.0199(3) Uani 1 1 d .
H25 H 0.1145 0.4147 1.0790 0.024 Uiso 1 1 calc R
C26 C 0.09272(4) 0.3160(3) 0.98064(7) 0.0171(3) Uani 1 1 d .
C27 C 0.12466(4) 0.1018(3) 0.98138(7) 0.0169(3) Uani 1 1 d .
O28 O 0.15353(3) 0.0590(2) 1.03351(5) 0.0205(3) Uani 1 1 d .
N29 N 0.12025(4) -0.0322(2) 0.92546(6) 0.0198(3) Uani 1 1 d .
H29A H 0.1383 -0.1594 0.9237 0.024 Uiso 1 1 calc R
H29B H 0.0993 0.0058 0.8900 0.024 Uiso 1 1 calc R
C31 C 0.24720(4) -0.6687(3) 1.02901(7) 0.0203(3) Uani 1 1 d .
H31A H 0.2418 -0.7883 1.0633 0.024 Uiso 1 1 calc R
H31B H 0.2740 -0.5722 1.0493 0.024 Uiso 1 1 calc R
C32 C 0.21107(4) -0.4740(3) 1.00883(7) 0.0187(3) Uani 1 1 d .
O33 O 0.18771(3) -0.4512(2) 0.95256(5) 0.0228(3) Uani 1 1 d .
O34 O 0.20775(3) -0.3274(2) 1.05966(5) 0.0245(3) Uani 1 1 d .
H34 H 0.1882 -0.2163 1.0463 0.029 Uiso 1 1 calc R

loop_
_atom_site_aniso_label
_atom_site_aniso_U_11
_atom_site_aniso_U_22
_atom_site_aniso_U_33
_atom_site_aniso_U_23
_atom_site_aniso_U_13
_atom_site_aniso_U_12
N1 0.0223(6) 0.0223(7) 0.0189(6) -0.0020(5) 0.0052(5) -0.0024(5)
C2 0.0216(7) 0.0239(8) 0.0215(7) -0.0031(6) 0.0037(6) -0.0026(6)
C3 0.0151(7) 0.0189(7) 0.0282(8) 0.0005(6) 0.0055(6) 0.0006(5)
C4 0.0186(7) 0.0253(8) 0.0201(7) 0.0049(6) 0.0065(6) 0.0024(6)
C5 0.0178(7) 0.0228(8) 0.0179(7) -0.0001(6) 0.0026(5) 0.0016(6)
C6 0.0147(7) 0.0178(7) 0.0187(7) 0.0000(5) 0.0042(5) 0.0032(5)
C7 0.0153(7) 0.0169(7) 0.0190(7) -0.0003(5) 0.0044(6) 0.0046(5)
O8 0.0210(5) 0.0232(6) 0.0179(5) -0.0005(4) 0.0026(4) -0.0025(4)
N9 0.0257(7) 0.0234(7) 0.0180(6) -0.0019(5) 0.0056(5) -0.0076(5)
C11 0.0182(7) 0.0182(8) 0.0265(8) -0.0025(6) 0.0026(6) 0.0019(6)
C12 0.0159(7) 0.0183(7) 0.0221(7) 0.0012(6) 0.0026(6) 0.0045(5)
O13 0.0332(6) 0.0300(6) 0.0216(6) -0.0022(4) 0.0058(5) -0.0126(5)
O14 0.0230(6) 0.0246(6) 0.0222(5) -0.0026(4) 0.0063(4) -0.0040(4)
N21 0.0192(6) 0.0205(6) 0.0183(6) 0.0002(5) 0.0027(5) 0.0013(5)
C22 0.0198(7) 0.0221(8) 0.0213(7) 0.0019(6) 0.0017(6) 0.0030(6)
C23 0.0202(7) 0.0201(8) 0.0277(8) -0.0003(6) 0.0080(6) 0.0027(6)
C24 0.0227(7) 0.0237(8) 0.0213(7) -0.0045(6) 0.0082(6) -0.0011(6)
C25 0.0187(7) 0.0225(8) 0.0180(7) 0.0004(5) 0.0042(6) -0.0008(6)
C26 0.0158(7) 0.0182(7) 0.0175(7) 0.0018(5) 0.0049(5) -0.0011(5)
C27 0.0164(7) 0.0179(7) 0.0162(7) 0.0019(5) 0.0043(5) -0.0020(5)
O28 0.0200(5) 0.0220(6) 0.0171(5) -0.0001(4) 0.0012(4) 0.0030(4)
N29 0.0205(6) 0.0204(6) 0.0170(6) -0.0008(5) 0.0026(5) 0.0044(5)
C31 0.0184(7) 0.0201(8) 0.0220(7) 0.0004(6) 0.0047(6) 0.0017(6)
C32 0.0179(7) 0.0186(7) 0.0201(7) 0.0009(5) 0.0058(6) -0.0019(5)
O33 0.0240(6) 0.0239(6) 0.0195(5) 0.0014(4) 0.0042(4) 0.0054(4)
O34 0.0237(6) 0.0253(6) 0.0218(5) -0.0031(4) 0.0014(4) 0.0090(4)

loop_
_atom_type_symbol
_atom_type_description
_atom_type_scat_dispersion_real
_atom_type_scat_dispersion_imag
_atom_type_scat_source
C C 0.0181 0.0091 'International Tables Vol C Tables 4.2.6.8 and 6.1.1.4'
H H 0.0000 0.0000 'International Tables Vol C Tables 4.2.6.8 and 6.1.1.4'
N N 0.0311 0.0180 'International Tables Vol C Tables 4.2.6.8 and 6.1.1.4'
O O 0.0492 0.0322 'International Tables Vol C Tables 4.2.6.8 and 6.1.1.4'

loop_
_geom_angle_atom_site_label_1
_geom_angle_atom_site_label_2
_geom_angle_atom_site_label_3
_geom_angle
_geom_angle_site_symmetry_1
_geom_angle_site_symmetry_3
C2 N1 C6 117.01(12) . .
N1 C2 C3 123.24(13) . .
N1 C2 H2 118.4 . .
C3 C2 H2 118.4 . .
C4 C3 C2 119.07(14) . .
C4 C3 H3 120.5 . .
C2 C3 H3 120.5 . .
C3 C4 C5 118.75(13) . .
C3 C4 H4 120.6 . .
C5 C4 H4 120.6 . .
C6 C5 C4 118.18(13) . .
C6 C5 H5 120.9 . .
C4 C5 H5 120.9 . .
N1 C6 C5 123.74(13) . .
N1 C6 C7 116.10(12) . .
C5 C6 C7 120.15(12) . .
O8 C7 N9 123.73(13) . .
O8 C7 C6 120.15(12) . .
N9 C7 C6 116.10(12) . .
C7 N9 H9A 120.0 . .
C7 N9 H9B 120.0 . .
H9A N9 H9B 120.0 . .
C12 C11 C11 111.91(11) . 2_557
C12 C11 H11A 109.2 . .
C11 C11 H11A 109.2 2_557 .
C12 C11 H11B 109.2 . .
C11 C11 H11B 109.2 2_557 .
H11A C11 H11B 107.9 . .
O13 C12 O14 123.22(14) . .
O13 C12 C11 122.80(13) . .
O14 C12 C11 113.98(12) . .
C12 O14 H14 109.5 . .
C22 N21 C26 116.82(12) . .
N21 C22 C23 123.68(13) . .
N21 C22 H22 118.2 . .
C23 C22 H22 118.2 . .
C24 C23 C22 118.93(13) . .
C24 C23 H23 120.5 . .
C22 C23 H23 120.5 . .
C23 C24 C25 118.27(13) . .
C23 C24 H24 120.9 . .
C25 C24 H24 120.9 . .
C26 C25 C24 118.65(13) . .
C26 C25 H25 120.7 . .
C24 C25 H25 120.7 . .
N21 C26 C25 123.63(13) . .
N21 C26 C27 116.04(12) . .
C25 C26 C27 120.33(12) . .
O28 C27 N29 123.56(13) . .
O28 C27 C26 119.39(12) . .
N29 C27 C26 117.05(12) . .
C27 N29 H29A 120.0 . .
C27 N29 H29B 120.0 . .
H29A N29 H29B 120.0 . .
C32 C31 C31 112.94(15) . 7_537
C32 C31 H31A 109.0 . .
C31 C31 H31A 109.0 7_537 .
C32 C31 H31B 109.0 . .
C31 C31 H31B 109.0 7_537 .
H31A C31 H31B 107.8 . .
O33 C32 O34 123.49(13) . .
O33 C32 C31 124.55(13) . .
O34 C32 C31 111.96(11) . .
C32 O34 H34 109.5 . .

loop_
_geom_bond_atom_site_label_1
_geom_bond_atom_site_label_2
_geom_bond_distance
_geom_bond_site_symmetry_2
N1 C2 1.336(2) .
N1 C6 1.3439(19) .
C2 C3 1.387(2) .
C2 H2 0.9500 .
C3 C4 1.379(2) .
C3 H3 0.9500 .
C4 C5 1.389(2) .
C4 H4 0.9500 .
C5 C6 1.386(2) .
C5 H5 0.9500 .
C6 C7 1.501(2) .
C7 O8 1.2459(17) .
C7 N9 1.3212(19) .
N9 H9A 0.8800 .
N9 H9B 0.8800 .
C11 C12 1.505(2) .
C11 C11 1.524(3) 2_557
C11 H11A 0.9900 .
C11 H11B 0.9900 .
C12 O13 1.2196(18) .
C12 O14 1.3174(18) .
O14 H14 0.8400 .
N21 C22 1.3329(19) .
N21 C26 1.3470(18) .
C22 C23 1.387(2) .
C22 H22 0.9500 .
C23 C24 1.385(2) .
C23 H23 0.9500 .
C24 C25 1.391(2) .
C24 H24 0.9500 .
C25 C26 1.384(2) .
C25 H25 0.9500 .
C26 C27 1.502(2) .
C27 O28 1.2466(17) .
C27 N29 1.3226(18) .
N29 H29A 0.8800 .
N29 H29B 0.8800 .
C31 C32 1.506(2) .
C31 C31 1.515(3) 7_537
C31 H31A 0.9900 .
C31 H31B 0.9900 .
C32 O33 1.2164(17) .
C32 O34 1.3226(17) .
O34 H34 0.8400 .

loop_
_geom_hbond_atom_site_label_D
_geom_hbond_atom_site_label_H
_geom_hbond_atom_site_label_A
_geom_hbond_distance_DH
_geom_hbond_distance_HA
_geom_hbond_distance_DA
_geom_hbond_angle_DHA
_geom_hbond_site_symmetry_A
N9 H9A O13 0.88 2.07 2.9172(18) 161.1 .
N9 H9B O33 0.88 2.58 3.2014(18) 128.5 6_546
N9 H9B N29 0.88 2.69 3.3231(19) 129.9 6_556
O14 H14 O8 0.84 1.78 2.6087(16) 170.6 .
N29 H29A O33 0.88 2.15 2.9991(17) 162.1 .
N29 H29B O13 0.88 2.36 3.0955(18) 140.9 6_545
O34 H34 O28 0.84 1.77 2.5959(15) 167.2 .

loop_
_geom_torsion_atom_site_label_1
_geom_torsion_atom_site_label_2
_geom_torsion_atom_site_label_3
_geom_torsion_atom_site_label_4
_geom_torsion
_geom_torsion_site_symmetry_1
C6 N1 C2 C3 0.0(2) .
N1 C2 C3 C4 -0.6(2) .
C2 C3 C4 C5 0.4(2) .
C3 C4 C5 C6 0.4(2) .
C2 N1 C6 C5 0.9(2) .
C2 N1 C6 C7 -177.92(12) .
C4 C5 C6 N1 -1.1(2) .
C4 C5 C6 C7 177.71(12) .
N1 C6 C7 O8 178.41(12) .
C5 C6 C7 O8 -0.4(2) .
N1 C6 C7 N9 -0.24(18) .
C5 C6 C7 N9 -179.09(13) .
C11 C11 C12 O13 25.9(2) 2_557
C11 C11 C12 O14 -154.38(13) 2_557
C26 N21 C22 C23 -0.3(2) .
N21 C22 C23 C24 -0.6(2) .
C22 C23 C24 C25 1.0(2) .
C23 C24 C25 C26 -0.6(2) .
C22 N21 C26 C25 0.6(2) .
C22 N21 C26 C27 -179.25(12) .
C24 C25 C26 N21 -0.2(2) .
C24 C25 C26 C27 179.69(13) .
N21 C26 C27 O28 176.05(12) .
C25 C26 C27 O28 -3.8(2) .
N21 C26 C27 N29 -3.93(18) .
C25 C26 C27 N29 176.18(13) .
C31 C31 C32 O33 1.9(2) 7_537
C31 C31 C32 O34 -177.61(15) 7_537
